data_7202681
loop_
_publ_author_name
'Akutsu-Sato, Akane'
'Akutsu, Hiroki'
'Yamada, J.'
'Nakatsuji, S.'
'Turner, Scott S.'
'Day, Peter'

_publ_section_title
;
 Suppression of superconductivity in a molecular charge transfer salt
 by changing guest molecule:
 \b''-(BEDT-TTF)~4~[(H~3~O)Fe(C~2~O~4~)~3~](C~6~H~5~CN)x(C~5~H~5~N)~1-x~
;
_journal_coden_ASTM JMACEP
_journal_issue 24
_journal_name_full 'Journal of Materials Chemistry'
_journal_page_first 2497
_journal_page_last 2499
_journal_paper_doi 10.1039/b618832j
_journal_volume 17
_journal_year 2007
_chemical_formula_moiety (C10H8S8)4(H3O)Fe(C2O4)3(C7H5N)0.6062(C5H5N)0.3938
_chemical_formula_sum 'C52.21 H40 Fe N O13 S32'
_chemical_formula_weight 1971.18
_space_group_IT_number 15
_symmetry_cell_setting monoclinic
_symmetry_Int_Tables_number 15
_symmetry_space_group_name_Hall '-C 2yc'
_symmetry_space_group_name_H-M 'C 1 2/c 1'
_cell_angle_alpha 90.0000
_cell_angle_beta 92.6683(6)
_cell_angle_gamma 90.0000
_cell_formula_units_Z 4
_cell_length_a 10.2911(16)
_cell_length_b 20.1062(16)
_cell_length_c 35.2174(9)
_cell_measurement_reflns_used 0
_cell_measurement_temperature 296.1
_cell_measurement_theta_max 0
_cell_measurement_theta_min 0
_cell_volume 7279.1(13)
_computing_cell_refinement DTREK
_computing_data_collection DTREK
_computing_data_reduction CrystalStructure
_computing_publication_material 'CrystalStructure 3.8'
_computing_structure_refinement CRYSTALS
_computing_structure_solution 'Isomorphous replacement method'
_diffrn_measured_fraction_theta_full 0.945
_diffrn_measured_fraction_theta_max 0.945
_diffrn_measurement_device_type 'Rigaku Quantum CCD'
_diffrn_measurement_method PHIOMEGA
_diffrn_radiation_type 'Mo K\a'
_diffrn_radiation_wavelength 0.71069
_diffrn_reflns_av_R_equivalents 0.075
_diffrn_reflns_limit_h_max 10
_diffrn_reflns_limit_h_min -13
_diffrn_reflns_limit_k_max 24
_diffrn_reflns_limit_k_min -23
_diffrn_reflns_limit_l_max 45
_diffrn_reflns_limit_l_min -45
_diffrn_reflns_number 32285
_diffrn_reflns_theta_full 27.89
_diffrn_reflns_theta_max 27.89
_exptl_absorpt_coefficient_mu 1.185
_exptl_absorpt_correction_T_max 1.0358
_exptl_absorpt_correction_T_min 0.6877
_exptl_absorpt_correction_type empirical
_exptl_absorpt_process_details
;
HIGASHI, T. (1995). Abscor - Empirical Absorption Correction,
Rigaku Corporation, Tokyo, Japan.
;
_exptl_crystal_colour black
_exptl_crystal_density_diffrn 1.799
_exptl_crystal_density_method 'not measured'
_exptl_crystal_description plate
_exptl_crystal_F_000 4009.04
_exptl_crystal_size_max 0.30
_exptl_crystal_size_mid 0.30
_exptl_crystal_size_min 0.10
_refine_diff_density_max 0.85
_refine_diff_density_min -0.77
_refine_ls_extinction_method none
_refine_ls_goodness_of_fit_ref 1.056
_refine_ls_hydrogen_treatment constr
_refine_ls_number_parameters 468
_refine_ls_number_reflns 4662
_refine_ls_R_factor_gt 0.0659
_refine_ls_shift/su_max 0.0000
_refine_ls_structure_factor_coef F
_refine_ls_weighting_details
;
Chebychev polynomial with 3 parameters (Carruthers & Watkin, 1979)
20.6878 -15.0665 13.7537
;
_refine_ls_weighting_scheme calc
_refine_ls_wR_factor_ref 0.0629
_reflns_number_gt 4662
_reflns_number_total 8229
_reflns_threshold_expression F^2^>2.0\s(F^2^)
_cod_data_source_file b618832j.txt
_cod_data_source_block '_AKANE#50ETFeoxPhCN/Pyridi'
_cod_original_formula_sum 'C52.21 H40 Fe N O13 S32 '
_cod_database_code 7202681

loop_
_symmetry_equiv_pos_site_id
_symmetry_equiv_pos_as_xyz
1 +X,+Y,+Z
2 -X,+Y,1/2-Z
3 -X,-Y,-Z
4 +X,-Y,1/2+Z
5 1/2+X,1/2+Y,+Z
6 1/2-X,1/2+Y,1/2-Z
7 1/2-X,1/2-Y,-Z
8 1/2+X,1/2-Y,1/2+Z

loop_
_atom_site_label
_atom_site_type_symbol
_atom_site_fract_x
_atom_site_fract_y
_atom_site_fract_z
_atom_site_U_iso_or_equiv
_atom_site_adp_type
_atom_site_occupancy
_atom_site_symmetry_multiplicity
_atom_site_calc_flag
_atom_site_refinement_flags
_atom_site_disorder_assembly
_atom_site_disorder_group
Fe(1) Fe 0.0000 0.41657(6) 0.2500 0.0348(3) Uani 1.00 2 d S . .
S(2) S 0.47374(14) 0.58866(8) -0.01865(4) 0.0402(3) Uani 1.00 1 d . . .
S(3) S 0.11491(14) 0.54376(8) 0.03750(4) 0.0389(3) Uani 1.00 1 d . . .
S(4) S 0.34988(14) 0.61852(8) 0.06135(4) 0.0407(4) Uani 1.00 1 d . . .
S(5) S 0.24182(14) 0.51233(8) -0.04330(4) 0.0385(3) Uani 1.00 1 d . . .
S(6) S 0.07745(14) 0.71431(8) -0.00852(4) 0.0411(4) Uani 1.00 1 d . . .
S(7) S -0.04202(14) 0.74592(8) 0.07339(4) 0.0404(4) Uani 1.00 1 d . . .
S(8) S -0.08501(15) 0.61079(9) -0.10857(4) 0.0445(4) Uani 1.00 1 d . . .
S(9) S -0.16316(14) 0.64340(8) -0.03118(4) 0.0382(3) Uani 1.00 1 d . . .
S(10) S -0.27985(14) 0.67388(8) 0.04965(4) 0.0392(3) Uani 1.00 1 d . . .
S(11) S -0.40977(16) 0.69375(9) 0.12166(5) 0.0503(4) Uani 1.00 1 d . . .
S(12) S 0.33077(15) 0.48251(9) -0.12006(5) 0.0485(4) Uani 1.00 1 d . . .
S(13) S 0.60964(16) 0.57069(11) -0.08919(5) 0.0583(5) Uani 1.00 1 d . . .
S(14) S -0.02268(15) 0.57248(8) 0.10772(5) 0.0442(4) Uani 1.00 1 d . . .
S(15) S 0.25377(18) 0.65770(9) 0.13606(5) 0.0529(4) Uani 1.00 1 d . . .
S(16) S -0.12125(19) 0.77560(10) 0.15042(4) 0.0567(5) Uani 1.00 1 d . . .
S(17) S 0.20573(15) 0.69323(9) -0.08012(5) 0.0471(4) Uani 1.00 1 d . . .
O(1) O -0.3216(4) 0.5011(2) 0.28784(14) 0.0657(16) Uani 1.00 1 d . . .
O(2) O -0.2795(4) 0.5447(2) 0.21489(14) 0.0623(15) Uani 1.00 1 d . . .
O(3) O -0.1505(4) 0.4331(2) 0.28304(11) 0.0438(11) Uani 1.00 1 d . . .
O(4) O -0.1038(4) 0.4796(2) 0.21624(11) 0.0433(11) Uani 1.00 1 d . . .
O(5) O 0.0739(4) 0.3393(2) 0.28053(12) 0.0469(12) Uani 1.00 1 d . . .
O(6) O 0.0897(5) 0.2290(2) 0.28080(15) 0.0658(16) Uani 1.00 1 d . . .
O(7) O -0.5000 0.5981(3) 0.2500 0.082(2) Uani 1.00 2 d S . .
N(1) N 0.5000 0.1219(10) 0.2500 0.094(7) Uiso 0.61(2) 2 d SP . .
N(2) N 0.5000 0.2480(17) 0.2500 0.091(3) Uiso 0.39(2) 2 d SP . .
C(1) C 0.0716(5) 0.6059(3) -0.12926(17) 0.0421(16) Uani 1.00 1 d . . .
C(2) C 0.1491(6) 0.6695(3) -0.12733(18) 0.0468(18) Uani 1.00 1 d . . .
C(3) C -0.0440(5) 0.6480(2) -0.06505(15) 0.0302(13) Uani 1.00 1 d . . .
C(4) C 0.0673(5) 0.6802(2) -0.05427(15) 0.0331(14) Uani 1.00 1 d . . .
C(5) C -0.0761(5) 0.6884(2) 0.00378(15) 0.0333(14) Uani 1.00 1 d . . .
C(6) C -0.1268(5) 0.7013(2) 0.03824(15) 0.0341(14) Uani 1.00 1 d . . .
C(7) C -0.2736(5) 0.7083(2) 0.09509(16) 0.0361(15) Uani 1.00 1 d . . .
C(8) C -0.1645(5) 0.7406(2) 0.10604(15) 0.0358(15) Uani 1.00 1 d . . .
C(9) C -0.3326(7) 0.6960(4) 0.16803(19) 0.063(2) Uani 1.00 1 d . . .
C(10) C -0.2647(7) 0.7613(4) 0.1771(2) 0.070(2) Uani 1.00 1 d . . .
C(11) C 0.4746(8) 0.4966(7) -0.1431(2) 0.131(4) Uani 1.00 1 d . . .
C(12) C 0.5580(9) 0.5474(4) -0.1361(2) 0.090(3) Uani 1.00 1 d . . .
C(13) C 0.3645(5) 0.5197(2) -0.07560(15) 0.0335(14) Uani 1.00 1 d . . .
C(14) C 0.4714(5) 0.5547(2) -0.06433(15) 0.0326(14) Uani 1.00 1 d . . .
C(15) C 0.3196(5) 0.5601(2) -0.00799(15) 0.0341(14) Uani 1.00 1 d . . .
C(16) C 0.2667(5) 0.5734(2) 0.02591(14) 0.0326(14) Uani 1.00 1 d . . .
C(17) C 0.1138(5) 0.5840(2) 0.08122(15) 0.0329(14) Uani 1.00 1 d . . .
C(18) C 0.2227(5) 0.6176(2) 0.09256(15) 0.0341(14) Uani 1.00 1 d . . .
C(19) C 0.0550(10) 0.5708(6) 0.1542(2) 0.116(4) Uani 1.00 1 d . . .
C(20) C 0.1404(8) 0.6201(5) 0.1661(2) 0.083(2) Uani 1.00 1 d . . .
C(21) C -0.2307(5) 0.4780(3) 0.27098(16) 0.0419(16) Uani 1.00 1 d . . .
C(22) C -0.2050(5) 0.5044(3) 0.23050(17) 0.0407(16) Uani 1.00 1 d . . .
C(23) C 0.0476(6) 0.2816(3) 0.26776(18) 0.0429(17) Uani 1.00 1 d . . .
C(24) C 0.500000(10) 0.3799(11) 0.250000(10) 0.135(8) Uani 1.00 2 d S . .
C(25) C 0.5923(11) 0.3459(7) 0.2314(3) 0.118(5) Uani 1.00 1 d . . .
C(26) C 0.5930(8) 0.2794(6) 0.2304(2) 0.091(3) Uani 1.00 1 d . . .
C(27) C 0.5000 0.2427(14) 0.2500 0.091(3) Uiso 0.61(2) 2 d SP . .
C(28) C 0.5000 0.1820(10) 0.2500 0.068(5) Uiso 0.61(2) 2 d SP . .
H(1) H 0.1213 0.5729 -0.1158 0.051 Uiso 1.00 1 c R . .
H(2) H 0.0592 0.5929 -0.1551 0.051 Uiso 1.00 1 c R . .
H(3) H 0.0943 0.7038 -0.1375 0.057 Uiso 1.00 1 c R . .
H(4) H 0.2227 0.6650 -0.1424 0.057 Uiso 1.00 1 c R . .
H(5) H -0.3964 0.6882 0.1862 0.076 Uiso 1.00 1 c R . .
H(6) H -0.2694 0.6615 0.1696 0.076 Uiso 1.00 1 c R . .
H(7) H -0.2398 0.7622 0.2034 0.085 Uiso 1.00 1 c R . .
H(8) H -0.3255 0.7960 0.1714 0.085 Uiso 1.00 1 c R . .
H(9) H 0.5244 0.4569 -0.1406 0.158 Uiso 1.00 1 c R . .
H(10) H 0.4468 0.5026 -0.1690 0.158 Uiso 1.00 1 c R . .
H(11) H 0.5199 0.5863 -0.1473 0.109 Uiso 1.00 1 c R . .
H(12) H 0.6345 0.5363 -0.1489 0.109 Uiso 1.00 1 c R . .
H(13) H -0.0146 0.5765 0.1707 0.140 Uiso 1.00 1 c R . .
H(14) H 0.0921 0.5278 0.1580 0.140 Uiso 1.00 1 c R . .
H(15) H 0.1933 0.5968 0.1845 0.100 Uiso 1.00 1 c R . .
H(16) H 0.0958 0.6551 0.1782 0.100 Uiso 1.00 1 c R . .
H(17) H 0.5000 0.4273 0.2500 0.159 Uiso 1.00 2 c R . .
H(18) H 0.6572 0.3707 0.2193 0.139 Uiso 1.00 1 c R . .
H(19) H 0.6541 0.2554 0.2164 0.108 Uiso 1.00 1 c R . .

loop_
_atom_site_aniso_label
_atom_site_aniso_U_11
_atom_site_aniso_U_22
_atom_site_aniso_U_33
_atom_site_aniso_U_12
_atom_site_aniso_U_13
_atom_site_aniso_U_23
Fe(1) 0.0390(6) 0.0375(6) 0.0281(5) 0.0000 0.0040(4) 0.0000
S(2) 0.0326(7) 0.0573(9) 0.0310(6) -0.0132(6) 0.0036(5) -0.0078(6)
S(3) 0.0345(7) 0.0471(8) 0.0356(7) -0.0102(6) 0.0058(5) -0.0047(6)
S(4) 0.0338(7) 0.0589(9) 0.0297(7) -0.0157(6) 0.0046(5) -0.0056(6)
S(5) 0.0326(7) 0.0500(8) 0.0333(7) -0.0109(6) 0.0055(5) -0.0073(6)
S(6) 0.0336(7) 0.0532(9) 0.0367(7) -0.0104(6) 0.0046(5) -0.0056(6)
S(7) 0.0340(7) 0.0524(9) 0.0350(7) -0.0108(6) 0.0023(5) -0.0068(6)
S(8) 0.0389(8) 0.0569(9) 0.0381(7) -0.0083(7) 0.0072(6) -0.0140(7)
S(9) 0.0321(7) 0.0491(9) 0.0339(7) -0.0075(6) 0.0068(5) -0.0088(6)
S(10) 0.0322(7) 0.0471(8) 0.0384(7) -0.0071(6) 0.0019(5) -0.0071(6)
S(11) 0.0461(9) 0.0494(9) 0.0573(9) -0.0036(7) 0.0241(7) -0.0039(7)
S(12) 0.0344(8) 0.0660(11) 0.0458(8) -0.0073(7) 0.0084(6) -0.0259(7)
S(13) 0.0399(9) 0.0902(14) 0.0460(8) -0.0267(9) 0.0167(7) -0.0209(9)
S(14) 0.0346(8) 0.0483(9) 0.0511(8) -0.0073(6) 0.0161(6) -0.0006(7)
S(15) 0.0616(10) 0.0619(11) 0.0364(8) -0.0216(8) 0.0143(7) -0.0121(7)
S(16) 0.0686(11) 0.0690(12) 0.0323(7) -0.0073(9) -0.0011(7) -0.0101(7)
S(17) 0.0341(8) 0.0612(10) 0.0469(8) -0.0109(7) 0.0101(6) -0.0034(7)
O(1) 0.054(2) 0.089(3) 0.056(2) 0.019(2) 0.029(2) 0.004(2)
O(2) 0.056(2) 0.077(3) 0.054(2) 0.025(2) 0.004(2) 0.010(2)
O(3) 0.041(2) 0.056(2) 0.035(2) -0.002(2) 0.0069(17) 0.0041(19)
O(4) 0.046(2) 0.049(2) 0.036(2) 0.0109(19) 0.0129(18) 0.0068(18)
O(5) 0.060(2) 0.041(2) 0.039(2) 0.004(2) -0.003(2) 0.0032(18)
O(6) 0.074(3) 0.044(2) 0.079(3) 0.006(2) 0.004(2) 0.017(2)
O(7) 0.069(5) 0.064(5) 0.116(6) 0.0000 0.030(4) 0.0000
C(1) 0.051(3) 0.043(3) 0.034(2) 0.003(2) 0.014(2) -0.006(2)
C(2) 0.050(3) 0.044(3) 0.048(3) -0.005(2) 0.018(2) -0.002(2)
C(3) 0.030(2) 0.028(2) 0.033(2) 0.002(2) 0.005(2) -0.003(2)
C(4) 0.034(3) 0.034(3) 0.032(2) -0.001(2) 0.004(2) 0.003(2)
C(5) 0.029(2) 0.039(3) 0.032(2) 0.000(2) -0.001(2) -0.001(2)
C(6) 0.033(2) 0.035(3) 0.034(2) 0.002(2) -0.001(2) 0.000(2)
C(7) 0.041(3) 0.030(2) 0.038(3) -0.000(2) 0.006(2) -0.003(2)
C(8) 0.043(3) 0.034(3) 0.030(2) 0.001(2) 0.002(2) -0.001(2)
C(9) 0.058(4) 0.088(5) 0.045(3) 0.013(4) 0.015(3) 0.016(3)
C(10) 0.072(5) 0.104(6) 0.036(3) 0.014(4) 0.003(3) -0.012(3)
C(11) 0.074(6) 0.269(15) 0.050(4) -0.096(8) 0.027(4) -0.050(7)
C(12) 0.109(7) 0.113(7) 0.050(4) -0.070(6) 0.035(4) -0.038(4)
C(13) 0.030(2) 0.040(3) 0.030(2) 0.000(2) 0.003(2) -0.008(2)
C(14) 0.028(2) 0.039(3) 0.031(2) -0.002(2) 0.006(2) -0.005(2)
C(15) 0.031(2) 0.042(3) 0.029(2) -0.003(2) -0.001(2) -0.000(2)
C(16) 0.036(2) 0.035(3) 0.027(2) -0.005(2) -0.000(2) 0.003(2)
C(17) 0.034(2) 0.032(2) 0.034(2) -0.002(2) 0.012(2) 0.007(2)
C(18) 0.033(2) 0.039(3) 0.031(2) -0.007(2) 0.007(2) -0.000(2)
C(19) 0.127(8) 0.183(11) 0.040(4) -0.093(8) 0.016(4) 0.013(5)
C(20) 0.067(5) 0.134(8) 0.048(4) -0.041(5) 0.009(3) 0.011(4)
C(21) 0.038(3) 0.052(3) 0.036(3) -0.003(2) 0.007(2) -0.005(2)
C(22) 0.041(3) 0.042(3) 0.039(3) -0.003(2) 0.001(2) -0.001(2)
C(23) 0.047(3) 0.036(3) 0.048(3) 0.003(2) 0.016(2) 0.004(2)
C(24) 0.096(13) 0.137(17) 0.165(19) 0.0000 -0.075(13) 0.0000
C(25) 0.093(9) 0.130(11) 0.125(10) -0.006(7) -0.047(7) 0.004(8)
C(26) 0.069(5) 0.129(9) 0.071(5) -0.003(6) -0.027(4) -0.006(6)

loop_
_atom_type_symbol
_atom_type_description
_atom_type_scat_dispersion_real
_atom_type_scat_dispersion_imag
_atom_type_scat_source
C C 0.003 0.002
;
International Tables for Crystallography
(1992, Vol. C, Tables 4.2.6.8 and 6.1.1.4)
;
H H 0.000 0.000
;
International Tables for Crystallography
(1992, Vol. C, Table 6.1.1.4)
;
N N 0.006 0.003
;
International Tables for Crystallography
(1992, Vol. C, Tables 4.2.6.8 and 6.1.1.4)
;
O O 0.011 0.006
;
International Tables for Crystallography
(1992, Vol. C, Tables 4.2.6.8 and 6.1.1.4)
;
S S 0.125 0.123
;
International Tables for Crystallography
(1992, Vol. C, Tables 4.2.6.8 and 6.1.1.4)
;
Fe Fe 0.346 0.844
;
International Tables for Crystallography
(1992, Vol. C, Tables 4.2.6.8 and 6.1.1.4)
;

loop_
_geom_angle_atom_site_label_1
_geom_angle_atom_site_label_2
_geom_angle_atom_site_label_3
_geom_angle
_geom_angle_publ_flag
_geom_angle_site_symmetry_1
_geom_angle_site_symmetry_2
_geom_angle_site_symmetry_3
O(3) Fe(1) O(3) 160.92(18) yes . . 2_555
O(3) Fe(1) O(4) 80.52(16) yes . . .
O(3) Fe(1) O(4) 87.47(16) yes . . 2_555
O(3) Fe(1) O(5) 95.77(17) yes . . .
O(3) Fe(1) O(5) 98.90(17) yes . . 2_555
O(3) Fe(1) O(4) 87.47(16) yes 2_555 . .
O(3) Fe(1) O(4) 80.52(16) yes 2_555 . 2_555
O(3) Fe(1) O(5) 98.90(17) yes 2_555 . .
O(3) Fe(1) O(5) 95.77(17) yes 2_555 . 2_555
O(4) Fe(1) O(4) 101.87(17) yes . . 2_555
O(4) Fe(1) O(5) 167.69(17) yes . . .
O(4) Fe(1) O(5) 89.62(16) yes . . 2_555
O(4) Fe(1) O(5) 89.62(16) yes 2_555 . .
O(4) Fe(1) O(5) 167.69(17) yes 2_555 . 2_555
O(5) Fe(1) O(5) 79.31(17) yes . . 2_555
C(14) S(2) C(15) 95.5(2) yes . . .
C(16) S(3) C(17) 95.3(2) yes . . .
C(16) S(4) C(18) 95.1(2) yes . . .
C(13) S(5) C(15) 95.6(2) yes . . .
C(4) S(6) C(5) 95.5(2) yes . . .
C(6) S(7) C(8) 94.8(2) yes . . .
C(1) S(8) C(3) 101.2(2) yes . . .
C(3) S(9) C(5) 95.8(2) yes . . .
C(6) S(10) C(7) 95.2(2) yes . . .
C(7) S(11) C(9) 98.8(3) yes . . .
C(11) S(12) C(13) 102.1(3) yes . . .
C(12) S(13) C(14) 101.8(3) yes . . .
C(17) S(14) C(19) 99.0(3) yes . . .
C(18) S(15) C(20) 103.1(3) yes . . .
C(8) S(16) C(10) 102.7(3) yes . . .
C(2) S(17) C(4) 101.8(2) yes . . .
Fe(1) O(3) C(21) 115.2(3) yes . . .
Fe(1) O(4) C(22) 115.7(3) yes . . .
Fe(1) O(5) C(23) 116.5(3) yes . . .
C(26) N(2) C(26) 125(2) yes . . 2_655
C(26) N(2) C(27) 117.7(13) yes . . .
C(26) N(2) C(28) 117.7(13) yes . . .
C(26) N(2) C(27) 117.7(13) yes 2_655 . .
C(26) N(2) C(28) 117.7(13) yes 2_655 . .
C(27) N(2) C(28) 0.0000 yes . . .
S(8) C(1) C(2) 114.7(4) yes . . .
S(17) C(2) C(1) 114.5(4) yes . . .
S(8) C(3) S(9) 115.3(2) yes . . .
S(8) C(3) C(4) 128.3(4) yes . . .
S(9) C(3) C(4) 116.4(4) yes . . .
S(6) C(4) S(17) 114.0(2) yes . . .
S(6) C(4) C(3) 117.3(4) yes . . .
S(17) C(4) C(3) 128.7(4) yes . . .
S(6) C(5) S(9) 115.0(3) yes . . .
S(6) C(5) C(6) 123.5(4) yes . . .
S(9) C(5) C(6) 121.4(4) yes . . .
S(7) C(6) S(10) 115.6(3) yes . . .
S(7) C(6) C(5) 122.2(4) yes . . .
S(10) C(6) C(5) 122.2(4) yes . . .
S(10) C(7) S(11) 115.4(3) yes . . .
S(10) C(7) C(8) 116.9(4) yes . . .
S(11) C(7) C(8) 127.6(4) yes . . .
S(7) C(8) S(16) 113.7(3) yes . . .
S(7) C(8) C(7) 117.4(4) yes . . .
S(16) C(8) C(7) 128.8(4) yes . . .
S(11) C(9) C(10) 113.3(5) yes . . .
S(16) C(10) C(9) 114.2(5) yes . . .
S(12) C(11) C(12) 125.8(8) yes . . .
S(13) C(12) C(11) 121.9(6) yes . . .
S(5) C(13) S(12) 115.3(3) yes . . .
S(5) C(13) C(14) 117.2(4) yes . . .
S(12) C(13) C(14) 127.5(4) yes . . .
S(2) C(14) S(13) 114.6(3) yes . . .
S(2) C(14) C(13) 116.8(4) yes . . .
S(13) C(14) C(13) 128.7(4) yes . . .
S(2) C(15) S(5) 114.9(3) yes . . .
S(2) C(15) C(16) 121.9(4) yes . . .
S(5) C(15) C(16) 123.2(4) yes . . .
S(3) C(16) S(4) 115.4(2) yes . . .
S(3) C(16) C(15) 122.6(4) yes . . .
S(4) C(16) C(15) 122.0(4) yes . . .
S(3) C(17) S(14) 116.9(3) yes . . .
S(3) C(17) C(18) 117.0(4) yes . . .
S(14) C(17) C(18) 125.9(4) yes . . .
S(4) C(18) S(15) 115.8(3) yes . . .
S(4) C(18) C(17) 117.0(4) yes . . .
S(15) C(18) C(17) 127.2(4) yes . . .
S(14) C(19) C(20) 121.1(7) yes . . .
S(15) C(20) C(19) 123.5(6) yes . . .
O(1) C(21) O(3) 127.0(5) yes . . .
O(1) C(21) C(22) 118.8(5) yes . . .
O(3) C(21) C(22) 114.2(5) yes . . .
O(2) C(22) O(4) 125.8(5) yes . . .
O(2) C(22) C(21) 120.4(5) yes . . .
O(4) C(22) C(21) 113.7(5) yes . . .
O(5) C(23) O(6) 126.2(5) yes . . .
O(5) C(23) C(23) 113.7(5) yes . . 2_555
O(6) C(23) C(23) 120.1(5) yes . . 2_555
C(25) C(24) C(25) 119.8(18) yes . . 2_655
C(24) C(25) C(26) 121.2(13) yes . . .
N(2) C(26) C(25) 116.5(15) yes . . .
N(2) C(26) C(27) 3.8(16) yes . . .
C(25) C(26) C(27) 120.3(13) yes . . .
N(2) C(27) C(26) 58.5(11) yes . . .
N(2) C(27) C(26) 58.5(11) yes . . 2_655
N(2) C(27) C(28) 180.00(2) yes . . .
C(26) C(27) C(26) 117(2) yes . . 2_655
C(26) C(27) C(28) 121.5(11) yes . . .
C(26) C(27) C(28) 121.5(11) yes 2_655 . .
N(1) C(28) N(2) 180.0000 yes . . .
N(1) C(28) C(27) 180.00(1) yes . . .
N(2) C(28) C(27) 0.0000 yes . . .
S(8) C(1) H(1) 107.8 no . . .
S(8) C(1) H(2) 108.6 no . . .
C(2) C(1) H(1) 107.4 no . . .
C(2) C(1) H(2) 108.9 no . . .
H(1) C(1) H(2) 109.4 no . . .
S(17) C(2) H(3) 108.5 no . . .
S(17) C(2) H(4) 108.0 no . . .
C(1) C(2) H(3) 107.2 no . . .
C(1) C(2) H(4) 109.1 no . . .
H(3) C(2) H(4) 109.4 no . . .
S(11) C(9) H(5) 108.6 no . . .
S(11) C(9) H(6) 108.1 no . . .
C(10) C(9) H(5) 109.2 no . . .
C(10) C(9) H(6) 108.1 no . . .
H(5) C(9) H(6) 109.4 no . . .
S(16) C(10) H(7) 108.2 no . . .
S(16) C(10) H(8) 108.6 no . . .
C(9) C(10) H(7) 108.9 no . . .
C(9) C(10) H(8) 107.4 no . . .
H(7) C(10) H(8) 109.4 no . . .
S(12) C(11) H(9) 106.6 no . . .
S(12) C(11) H(10) 104.1 no . . .
C(12) C(11) H(9) 106.4 no . . .
C(12) C(11) H(10) 103.9 no . . .
H(9) C(11) H(10) 109.5 no . . .
S(13) C(12) H(11) 105.6 no . . .
S(13) C(12) H(12) 106.4 no . . .
C(11) C(12) H(11) 107.4 no . . .
C(11) C(12) H(12) 105.6 no . . .
H(11) C(12) H(12) 109.5 no . . .
S(14) C(19) H(13) 103.8 no . . .
S(14) C(19) H(14) 107.8 no . . .
C(20) C(19) H(13) 102.4 no . . .
C(20) C(19) H(14) 111.4 no . . .
H(13) C(19) H(14) 109.4 no . . .
S(15) C(20) H(15) 104.1 no . . .
S(15) C(20) H(16) 107.2 no . . .
C(19) C(20) H(15) 100.9 no . . .
C(19) C(20) H(16) 110.8 no . . .
H(15) C(20) H(16) 109.5 no . . .
C(25) C(24) H(17) 120.1 no . . .
C(25) C(24) H(17) 120.1 no 2_655 . .
C(24) C(25) H(18) 118.3 no . . .
C(26) C(25) H(18) 120.5 no . . .
N(2) C(26) H(19) 121.7 no . . .
C(25) C(26) H(19) 121.7 no . . .
C(27) C(26) H(19) 117.9 no . . .

loop_
_geom_bond_atom_site_label_1
_geom_bond_atom_site_label_2
_geom_bond_distance
_geom_bond_publ_flag
_geom_bond_site_symmetry_1
_geom_bond_site_symmetry_2
Fe(1) O(3) 2.008(4) yes . .
Fe(1) O(3) 2.008(4) yes . 2_555
Fe(1) O(4) 2.010(4) yes . .
Fe(1) O(4) 2.010(4) yes . 2_555
Fe(1) O(5) 2.018(4) yes . .
Fe(1) O(5) 2.018(4) yes . 2_555
S(2) C(14) 1.747(5) yes . .
S(2) C(15) 1.744(5) yes . .
S(3) C(16) 1.738(5) yes . .
S(3) C(17) 1.740(5) yes . .
S(4) C(16) 1.736(5) yes . .
S(4) C(18) 1.748(5) yes . .
S(5) C(13) 1.744(5) yes . .
S(5) C(15) 1.736(5) yes . .
S(6) C(4) 1.750(5) yes . .
S(6) C(5) 1.738(5) yes . .
S(7) C(6) 1.731(5) yes . .
S(7) C(8) 1.748(5) yes . .
S(8) C(1) 1.802(6) yes . .
S(8) C(3) 1.740(5) yes . .
S(9) C(3) 1.753(5) yes . .
S(9) C(5) 1.741(5) yes . .
S(10) C(6) 1.733(5) yes . .
S(10) C(7) 1.742(5) yes . .
S(11) C(7) 1.746(6) yes . .
S(11) C(9) 1.783(6) yes . .
S(12) C(11) 1.744(9) yes . .
S(12) C(13) 1.755(5) yes . .
S(13) C(12) 1.776(7) yes . .
S(13) C(14) 1.735(5) yes . .
S(14) C(17) 1.738(5) yes . .
S(14) C(19) 1.787(8) yes . .
S(15) C(18) 1.747(5) yes . .
S(15) C(20) 1.779(8) yes . .
S(16) C(8) 1.752(5) yes . .
S(16) C(10) 1.809(8) yes . .
S(17) C(2) 1.800(6) yes . .
S(17) C(4) 1.746(5) yes . .
O(1) C(21) 1.223(7) yes . .
O(2) C(22) 1.227(7) yes . .
O(3) C(21) 1.281(7) yes . .
O(4) C(22) 1.279(7) yes . .
O(5) C(23) 1.269(7) yes . .
O(6) C(23) 1.225(7) yes . .
N(1) C(28) 1.21(2) yes . .
N(2) C(26) 1.360(18) yes . .
N(2) C(26) 1.360(18) yes . 2_655
N(2) C(27) 0.11(4) yes . .
N(2) C(28) 1.33(4) yes . .
C(1) C(2) 1.506(8) yes . .
C(3) C(4) 1.354(7) yes . .
C(5) C(6) 1.368(7) yes . .
C(7) C(8) 1.338(7) yes . .
C(9) C(10) 1.513(11) yes . .
C(11) C(12) 1.350(15) yes . .
C(13) C(14) 1.350(7) yes . .
C(15) C(16) 1.362(7) yes . .
C(17) C(18) 1.353(7) yes . .
C(19) C(20) 1.378(14) yes . .
C(21) C(22) 1.556(8) yes . .
C(23) C(23) 1.552(8) yes . 2_555
C(24) C(25) 1.362(17) yes . .
C(24) C(25) 1.362(17) yes . 2_655
C(25) C(26) 1.338(19) yes . .
C(26) C(27) 1.412(18) yes . .
C(27) C(28) 1.22(3) yes . .
C(1) H(1) 0.951 no . .
C(1) H(2) 0.951 no . .
C(2) H(3) 0.951 no . .
C(2) H(4) 0.950 no . .
C(9) H(5) 0.950 no . .
C(9) H(6) 0.951 no . .
C(10) H(7) 0.951 no . .
C(10) H(8) 0.951 no . .
C(11) H(9) 0.951 no . .
C(11) H(10) 0.951 no . .
C(12) H(11) 0.951 no . .
C(12) H(12) 0.950 no . .
C(19) H(13) 0.950 no . .
C(19) H(14) 0.952 no . .
C(20) H(15) 0.951 no . .
C(20) H(16) 0.951 no . .
C(24) H(17) 0.952 no . .
C(25) H(18) 0.950 no . .
C(26) H(19) 0.950 no . .

loop_
_geom_contact_atom_site_label_1
_geom_contact_atom_site_label_2
_geom_contact_distance
_geom_contact_publ_flag
_geom_contact_site_symmetry_1
_geom_contact_site_symmetry_2
S(3) C(5) 3.676(5) ? . .
S(4) S(11) 3.525(2) ? . 1_655
S(5) S(14) 3.559(2) ? . 3_565
S(6) C(16) 3.616(5) ? . .
S(7) S(14) 3.693(2) ? . .
S(7) S(17) 3.668(2) ? . 7_565
S(7) C(17) 3.634(5) ? . .
S(8) S(13) 3.345(2) ? . 1_455
S(9) S(13) 3.366(2) ? . 1_455
S(10) C(5) 3.626(5) ? . 7_465
S(11) S(4) 3.525(2) ? . 1_455
S(11) S(12) 3.637(2) ? . 3_565
S(11) S(15) 3.597(2) ? . 1_455
S(12) S(11) 3.637(2) ? . 3_565
S(12) S(14) 3.405(2) ? . 3_565
S(12) O(2) 3.401(5) ? . 3_565
S(12) C(1) 3.646(6) ? . .
S(13) S(8) 3.345(2) ? . 1_655
S(13) S(9) 3.366(2) ? . 1_655
S(14) S(5) 3.559(2) ? . 3_565
S(14) S(7) 3.693(2) ? . .
S(14) S(12) 3.405(2) ? . 3_565
S(14) C(6) 3.688(5) ? . .
S(14) C(8) 3.681(5) ? . .
S(15) S(11) 3.597(2) ? . 1_655
S(15) S(17) 3.621(2) ? . 7_565
S(15) O(6) 3.575(5) ? . 6_555
S(15) C(2) 3.632(6) ? . 7_565
S(16) C(12) 3.656(10) ? . 7_565
S(16) C(26) 3.497(8) ? . 5_455
S(17) S(7) 3.668(2) ? . 7_565
S(17) S(15) 3.621(2) ? . 7_565
O(1) O(7) 2.953(7) ? . .
O(1) C(11) 3.284(10) ? . 4_465
O(1) C(12) 3.156(9) ? . 4_465
O(1) C(19) 3.625(11) ? . 2_555
O(1) C(20) 3.400(10) ? . 2_555
O(1) C(24) 3.294(17) ? . 1_455
O(2) S(12) 3.401(5) ? . 3_565
O(2) O(7) 2.845(5) ? . .
O(2) N(1) 3.447(10) ? . 5_455
O(2) C(9) 3.492(9) ? . .
O(2) C(11) 3.261(10) ? . 3_565
O(3) C(19) 3.649(11) ? . 2_555
O(3) C(25) 3.596(13) ? . 1_455
O(4) N(1) 3.260(18) ? . 5_455
O(4) C(1) 3.542(7) ? . 3_565
O(4) C(19) 3.339(11) ? . .
O(5) C(1) 3.363(7) ? . 4_565
O(5) C(2) 3.305(7) ? . 4_565
O(5) C(25) 3.483(13) ? . 2_655
O(5) C(26) 3.671(10) ? . 2_655
O(6) S(15) 3.575(5) ? . 6_545
O(6) O(7) 2.977(8) ? . 5_545
O(6) C(9) 3.336(9) ? . 6_445
O(6) C(26) 3.460(10) ? . 2_655
O(7) O(1) 2.953(7) ? . .
O(7) O(1) 2.953(7) ? . 2_455
O(7) O(2) 2.845(5) ? . .
O(7) O(2) 2.845(5) ? . 2_455
O(7) O(6) 2.977(8) ? . 5_455
O(7) O(6) 2.977(8) ? . 6_455
O(7) C(22) 3.664(7) ? . .
O(7) C(22) 3.664(7) ? . 2_455
N(1) O(2) 3.447(10) ? . 5_545
N(1) O(2) 3.447(10) ? . 6_545
N(1) O(4) 3.260(18) ? . 5_545
N(1) O(4) 3.260(18) ? . 6_545
N(1) C(19) 3.598(10) ? . 5_545
N(1) C(19) 3.598(10) ? . 6_545
N(1) C(20) 3.350(8) ? . 5_545
N(1) C(20) 3.350(8) ? . 6_545
N(1) C(22) 3.220(16) ? . 5_545
N(1) C(22) 3.220(16) ? . 6_545
N(2) C(10) 3.666(7) ? . 5_545
N(2) C(10) 3.666(7) ? . 6_545
C(1) S(12) 3.646(6) ? . .
C(1) O(4) 3.542(7) ? . 3_565
C(1) O(5) 3.363(7) ? . 4_564
C(2) S(15) 3.632(6) ? . 7_565
C(2) O(5) 3.305(7) ? . 4_564
C(3) C(7) 3.579(7) ? . 7_465
C(5) S(3) 3.676(5) ? . .
C(5) S(10) 3.626(5) ? . 7_465
C(6) S(14) 3.688(5) ? . .
C(6) C(17) 3.694(7) ? . .
C(7) C(3) 3.579(7) ? . 7_465
C(8) S(14) 3.681(5) ? . .
C(9) O(2) 3.492(9) ? . .
C(9) O(6) 3.336(9) ? . 6_455
C(9) C(23) 3.665(9) ? . 6_455
C(10) N(2) 3.666(7) ? . 5_455
C(10) C(23) 3.598(10) ? . 6_455
C(10) C(26) 3.652(11) ? . 6_555
C(10) C(27) 3.676(7) ? . 5_455
C(11) O(1) 3.284(10) ? . 4_664
C(11) O(2) 3.261(10) ? . 3_565
C(12) S(16) 3.656(10) ? . 7_565
C(12) O(1) 3.156(9) ? . 4_664
C(16) S(6) 3.616(5) ? . .
C(17) S(7) 3.634(5) ? . .
C(17) C(6) 3.694(7) ? . .
C(19) O(1) 3.625(11) ? . 2_555
C(19) O(3) 3.649(11) ? . 2_555
C(19) O(4) 3.339(11) ? . .
C(19) N(1) 3.598(10) ? . 5_455
C(19) C(21) 3.641(11) ? . 2_555
C(20) O(1) 3.400(10) ? . 2_555
C(20) N(1) 3.350(8) ? . 5_455
C(20) C(28) 3.573(11) ? . 5_455
C(21) C(19) 3.641(11) ? . 2_555
C(21) C(24) 3.453(14) ? . 1_455
C(21) C(25) 3.474(15) ? . 1_455
C(22) O(7) 3.664(7) ? . .
C(22) N(1) 3.220(16) ? . 5_455
C(23) C(9) 3.665(9) ? . 6_445
C(23) C(10) 3.598(10) ? . 6_445
C(23) C(26) 3.697(10) ? . 2_655
C(24) O(1) 3.294(17) ? . 1_655
C(24) O(1) 3.294(17) ? . 2_555
C(24) C(21) 3.453(14) ? . 1_655
C(24) C(21) 3.453(14) ? . 2_555
C(25) O(3) 3.596(13) ? . 1_655
C(25) O(5) 3.483(13) ? . 2_655
C(25) C(21) 3.474(15) ? . 1_655
C(26) S(16) 3.497(8) ? . 5_545
C(26) O(5) 3.671(10) ? . 2_655
C(26) O(6) 3.460(10) ? . 2_655
C(26) C(10) 3.652(11) ? . 6_545
C(26) C(23) 3.697(10) ? . 2_655
C(27) C(10) 3.676(7) ? . 5_545
C(27) C(10) 3.676(8) ? . 6_545
C(28) C(20) 3.573(11) ? . 5_545
C(28) C(20) 3.573(11) ? . 6_545
Fe(1) H(2) 3.373 ? . 3_565
Fe(1) H(2) 3.373 ? . 4_565
S(4) H(9) 3.380 ? . 3_665
S(5) H(1) 3.040 ? . .
S(8) H(8) 3.012 ? . 7_465
S(8) H(12) 3.494 ? . 1_455
S(8) H(14) 3.284 ? . 3_565
S(11) H(3) 2.873 ? . 7_465
S(11) H(9) 3.329 ? . 3_565
S(12) H(1) 2.829 ? . .
S(12) H(6) 3.426 ? . 3_565
S(14) H(1) 3.112 ? . 3_565
S(15) H(3) 3.192 ? . 7_565
S(15) H(4) 3.580 ? . 7_565
S(15) H(9) 3.242 ? . 3_665
S(15) H(19) 3.631 ? . 5_455
S(16) H(11) 2.971 ? . 7_565
S(16) H(16) 3.407 ? . .
S(16) H(19) 3.602 ? . 5_455
O(1) H(9) 3.154 ? . 4_465
O(1) H(10) 2.886 ? . 4_465
O(1) H(11) 3.362 ? . 4_465
O(1) H(12) 2.415 ? . 4_465
O(1) H(14) 3.015 ? . 2_555
O(1) H(15) 2.505 ? . 2_555
O(1) H(17) 2.668 ? . 1_455
O(1) H(18) 3.564 ? . 1_455
O(2) H(5) 3.268 ? . .
O(2) H(6) 2.844 ? . .
O(2) H(9) 3.548 ? . 3_565
O(2) H(10) 2.493 ? . 3_565
O(2) H(13) 3.266 ? . .
O(2) H(17) 3.537 ? . 1_455
O(2) H(18) 3.564 ? . 1_455
O(3) H(2) 3.039 ? . 4_565
O(3) H(7) 3.654 ? . 6_445
O(3) H(8) 3.206 ? . 6_445
O(3) H(12) 3.394 ? . 4_465
O(3) H(13) 3.688 ? . 2_555
O(3) H(14) 2.861 ? . 2_555
O(3) H(15) 3.518 ? . 2_555
O(3) H(18) 3.181 ? . 1_455
O(4) H(1) 3.689 ? . 3_565
O(4) H(2) 2.657 ? . 3_565
O(4) H(13) 2.712 ? . .
O(4) H(14) 3.099 ? . .
O(4) H(18) 3.298 ? . 1_455
O(5) H(2) 2.654 ? . 4_565
O(5) H(3) 3.012 ? . 4_565
O(5) H(4) 3.054 ? . 4_565
O(5) H(8) 3.250 ? . 6_445
O(5) H(18) 2.838 ? . 2_655
O(5) H(19) 3.266 ? . 2_655
O(6) H(3) 3.176 ? . 4_565
O(6) H(4) 3.659 ? . 4_565
O(6) H(5) 3.441 ? . 5_545
O(6) H(5) 2.490 ? . 6_445
O(6) H(7) 3.377 ? . 5_545
O(6) H(8) 3.531 ? . 6_445
O(6) H(15) 3.645 ? . 6_545
O(6) H(19) 2.687 ? . 2_655
O(7) H(5) 3.114 ? . .
O(7) H(5) 3.114 ? . 2_455
O(7) H(10) 3.560 ? . 3_565
O(7) H(10) 3.560 ? . 4_465
O(7) H(17) 3.434 ? . 1_455
N(1) H(13) 2.937 ? . 5_545
N(1) H(13) 2.937 ? . 6_545
N(1) H(15) 3.157 ? . 5_545
N(1) H(15) 3.157 ? . 6_545
N(1) H(16) 2.838 ? . 5_545
N(1) H(16) 2.838 ? . 6_545
N(2) H(7) 2.914 ? . 5_545
N(2) H(7) 2.914 ? . 6_545
N(2) H(16) 3.331 ? . 5_545
N(2) H(16) 3.331 ? . 6_545
C(1) H(8) 3.488 ? . 7_465
C(1) H(14) 3.306 ? . 3_565
C(2) H(8) 3.675 ? . 7_465
C(9) H(3) 3.491 ? . 7_465
C(10) H(3) 3.673 ? . 7_465
C(13) H(1) 3.014 ? . .
C(18) H(9) 3.387 ? . 3_665
C(19) H(1) 3.638 ? . 3_565
C(19) H(2) 3.496 ? . 3_565
C(20) H(19) 3.245 ? . 5_455
C(21) H(12) 3.216 ? . 4_465
C(21) H(14) 2.995 ? . 2_555
C(21) H(15) 2.874 ? . 2_555
C(21) H(17) 3.013 ? . 1_455
C(21) H(18) 3.018 ? . 1_455
C(22) H(2) 3.674 ? . 3_565
C(22) H(10) 3.224 ? . 3_565
C(22) H(13) 3.281 ? . .
C(22) H(15) 3.521 ? . 2_555
C(22) H(17) 3.506 ? . 1_455
C(22) H(18) 3.057 ? . 1_455
C(23) H(3) 3.361 ? . 4_565
C(23) H(5) 3.503 ? . 5_545
C(23) H(5) 2.969 ? . 6_445
C(23) H(7) 3.247 ? . 5_545
C(23) H(7) 3.393 ? . 6_445
C(23) H(8) 3.217 ? . 6_445
C(23) H(18) 3.538 ? . 2_655
C(23) H(19) 3.140 ? . 2_655
C(24) H(11) 3.675 ? . 3_665
C(24) H(11) 3.675 ? . 4_565
C(25) H(7) 3.175 ? . 6_545
C(25) H(11) 3.413 ? . 3_665
C(26) H(7) 3.529 ? . 5_545
C(26) H(7) 2.740 ? . 6_545
C(26) H(16) 3.105 ? . 5_545
C(27) H(7) 2.926 ? . 5_545
C(27) H(7) 2.926 ? . 6_545
C(27) H(16) 3.272 ? . 5_545
C(27) H(16) 3.272 ? . 6_545
C(28) H(7) 3.318 ? . 5_545
C(28) H(7) 3.318 ? . 6_545
C(28) H(13) 3.506 ? . 5_545
C(28) H(13) 3.506 ? . 6_545
C(28) H(15) 3.556 ? . 5_545
C(28) H(15) 3.556 ? . 6_545
C(28) H(16) 2.811 ? . 5_545
C(28) H(16) 2.811 ? . 6_545
H(1) S(5) 3.040 ? . .
H(1) S(12) 2.829 ? . .
H(1) S(14) 3.112 ? . 3_565
H(1) O(4) 3.689 ? . 3_565
H(1) C(13) 3.014 ? . .
H(1) C(19) 3.638 ? . 3_565
H(1) H(14) 3.290 ? . 3_565
H(2) Fe(1) 3.373 ? . 3_565
H(2) O(3) 3.039 ? . 4_564
H(2) O(4) 2.657 ? . 3_565
H(2) O(5) 2.654 ? . 4_564
H(2) C(19) 3.496 ? . 3_565
H(2) C(22) 3.674 ? . 3_565
H(2) H(8) 3.313 ? . 7_465
H(2) H(13) 3.478 ? . 3_565
H(2) H(14) 2.883 ? . 3_565
H(3) S(11) 2.873 ? . 7_465
H(3) S(15) 3.192 ? . 7_565
H(3) O(5) 3.012 ? . 4_564
H(3) O(6) 3.176 ? . 4_564
H(3) C(9) 3.491 ? . 7_465
H(3) C(10) 3.673 ? . 7_465
H(3) C(23) 3.361 ? . 4_564
H(3) H(5) 3.387 ? . 7_465
H(3) H(8) 2.962 ? . 7_465
H(4) S(15) 3.580 ? . 7_565
H(4) O(5) 3.054 ? . 4_564
H(4) O(6) 3.659 ? . 4_564
H(4) H(11) 3.455 ? . .
H(4) H(18) 3.111 ? . 3_665
H(4) H(19) 3.356 ? . 3_665
H(5) O(2) 3.268 ? . .
H(5) O(6) 3.441 ? . 5_455
H(5) O(6) 2.490 ? . 6_455
H(5) O(7) 3.114 ? . .
H(5) C(23) 3.503 ? . 5_455
H(5) C(23) 2.969 ? . 6_455
H(5) H(3) 3.387 ? . 7_465
H(5) H(9) 3.553 ? . 3_565
H(6) S(12) 3.426 ? . 3_565
H(6) O(2) 2.844 ? . .
H(6) H(9) 3.654 ? . 3_565
H(6) H(13) 3.129 ? . .
H(7) O(3) 3.654 ? . 6_455
H(7) O(6) 3.377 ? . 5_455
H(7) N(2) 2.914 ? . 5_455
H(7) C(23) 3.247 ? . 5_455
H(7) C(23) 3.393 ? . 6_455
H(7) C(25) 3.175 ? . 6_555
H(7) C(26) 3.529 ? . 5_455
H(7) C(26) 2.740 ? . 6_555
H(7) C(27) 2.926 ? . 5_455
H(7) C(28) 3.318 ? . 5_455
H(7) H(18) 3.561 ? . 6_555
H(7) H(19) 2.924 ? . 6_555
H(8) S(8) 3.012 ? . 7_465
H(8) O(3) 3.206 ? . 6_455
H(8) O(5) 3.250 ? . 6_455
H(8) O(6) 3.531 ? . 6_455
H(8) C(1) 3.488 ? . 7_465
H(8) C(2) 3.675 ? . 7_465
H(8) C(23) 3.217 ? . 6_455
H(8) H(2) 3.313 ? . 7_465
H(8) H(3) 2.962 ? . 7_465
H(9) S(4) 3.380 ? . 3_665
H(9) S(11) 3.329 ? . 3_565
H(9) S(15) 3.242 ? . 3_665
H(9) O(1) 3.154 ? . 4_664
H(9) O(2) 3.548 ? . 3_565
H(9) C(18) 3.387 ? . 3_665
H(9) H(5) 3.553 ? . 3_565
H(9) H(6) 3.654 ? . 3_565
H(9) H(15) 3.523 ? . 3_665
H(10) O(1) 2.886 ? . 4_664
H(10) O(2) 2.493 ? . 3_565
H(10) O(7) 3.560 ? . 3_565
H(10) C(22) 3.224 ? . 3_565
H(10) H(17) 3.251 ? . 3_665
H(10) H(18) 3.255 ? . 3_665
H(11) S(16) 2.971 ? . 7_565
H(11) O(1) 3.362 ? . 4_664
H(11) C(24) 3.675 ? . 3_665
H(11) C(25) 3.413 ? . 3_665
H(11) H(4) 3.455 ? . .
H(11) H(17) 3.622 ? . 3_665
H(11) H(18) 3.172 ? . 3_665
H(12) S(8) 3.494 ? . 1_655
H(12) O(1) 2.415 ? . 4_664
H(12) O(3) 3.394 ? . 4_664
H(12) C(21) 3.216 ? . 4_664
H(12) H(14) 3.125 ? . 3_665
H(12) H(15) 3.476 ? . 3_665
H(13) O(2) 3.266 ? . .
H(13) O(3) 3.688 ? . 2_555
H(13) O(4) 2.712 ? . .
H(13) N(1) 2.937 ? . 5_455
H(13) C(22) 3.281 ? . .
H(13) C(28) 3.506 ? . 5_455
H(13) H(2) 3.478 ? . 3_565
H(13) H(6) 3.129 ? . .
H(14) S(8) 3.284 ? . 3_565
H(14) O(1) 3.015 ? . 2_555
H(14) O(3) 2.861 ? . 2_555
H(14) O(4) 3.099 ? . .
H(14) C(1) 3.306 ? . 3_565
H(14) C(21) 2.995 ? . 2_555
H(14) H(1) 3.290 ? . 3_565
H(14) H(2) 2.883 ? . 3_565
H(14) H(12) 3.125 ? . 3_665
H(15) O(1) 2.505 ? . 2_555
H(15) O(3) 3.518 ? . 2_555
H(15) O(6) 3.645 ? . 6_555
H(15) N(1) 3.157 ? . 5_455
H(15) C(21) 2.874 ? . 2_555
H(15) C(22) 3.521 ? . 2_555
H(15) C(28) 3.556 ? . 5_455
H(15) H(9) 3.523 ? . 3_665
H(15) H(12) 3.476 ? . 3_665
H(15) H(19) 3.411 ? . 5_455
H(16) S(16) 3.407 ? . .
H(16) N(1) 2.838 ? . 5_455
H(16) N(2) 3.331 ? . 5_455
H(16) C(26) 3.105 ? . 5_455
H(16) C(27) 3.272 ? . 5_455
H(16) C(28) 2.811 ? . 5_455
H(16) H(19) 2.482 ? . 5_455
H(17) O(1) 2.668 ? . 1_655
H(17) O(1) 2.668 ? . 2_555
H(17) O(2) 3.537 ? . 1_655
H(17) O(2) 3.537 ? . 2_555
H(17) O(7) 3.434 ? . 1_655
H(17) C(21) 3.013 ? . 1_655
H(17) C(21) 3.013 ? . 2_555
H(17) C(22) 3.506 ? . 1_655
H(17) C(22) 3.506 ? . 2_555
H(17) H(10) 3.251 ? . 3_665
H(17) H(10) 3.251 ? . 4_565
H(17) H(11) 3.622 ? . 3_665
H(17) H(11) 3.622 ? . 4_565
H(18) O(1) 3.564 ? . 1_655
H(18) O(2) 3.564 ? . 1_655
H(18) O(3) 3.181 ? . 1_655
H(18) O(4) 3.298 ? . 1_655
H(18) O(5) 2.838 ? . 2_655
H(18) C(21) 3.018 ? . 1_655
H(18) C(22) 3.057 ? . 1_655
H(18) C(23) 3.538 ? . 2_655
H(18) H(4) 3.111 ? . 3_665
H(18) H(7) 3.561 ? . 6_545
H(18) H(10) 3.255 ? . 3_665
H(18) H(11) 3.172 ? . 3_665
H(19) S(15) 3.631 ? . 5_545
H(19) S(16) 3.602 ? . 5_545
H(19) O(5) 3.266 ? . 2_655
H(19) O(6) 2.687 ? . 2_655
H(19) C(20) 3.245 ? . 5_545
H(19) C(23) 3.140 ? . 2_655
H(19) H(4) 3.356 ? . 3_665
H(19) H(7) 2.924 ? . 6_545
H(19) H(15) 3.411 ? . 5_545
H(19) H(16) 2.482 ? . 5_545

loop_
_geom_torsion_atom_site_label_1
_geom_torsion_atom_site_label_2
_geom_torsion_atom_site_label_3
_geom_torsion_atom_site_label_4
_geom_torsion
_geom_torsion_publ_flag
_geom_torsion_site_symmetry_1
_geom_torsion_site_symmetry_2
_geom_torsion_site_symmetry_3
_geom_torsion_site_symmetry_4
O(3) Fe(1) O(3) C(21) 44.7(6) ? . . 2_555 2_555
O(3) Fe(1) O(3) C(21) 44.7(6) ? 2_555 . . .
O(3) Fe(1) O(4) C(22) 5.0(4) ? . . . .
O(4) Fe(1) O(3) C(21) -6.9(4) ? . . . .
O(3) Fe(1) O(4) C(22) -160.1(4) ? . . 2_555 2_555
O(4) Fe(1) O(3) C(21) 95.5(4) ? 2_555 . . .
O(3) Fe(1) O(5) C(23) 100.0(4) ? . . . .
O(5) Fe(1) O(3) C(21) -175.1(4) ? . . . .
O(3) Fe(1) O(5) C(23) -92.2(4) ? . . 2_555 2_555
O(5) Fe(1) O(3) C(21) -95.1(4) ? 2_555 . . .
O(3) Fe(1) O(4) C(22) -160.1(4) ? 2_555 . . .
O(4) Fe(1) O(3) C(21) 95.5(4) ? . . 2_555 2_555
O(3) Fe(1) O(4) C(22) 5.0(4) ? 2_555 . 2_555 2_555
O(4) Fe(1) O(3) C(21) -6.9(4) ? 2_555 . 2_555 2_555
O(3) Fe(1) O(5) C(23) -92.2(4) ? 2_555 . . .
O(5) Fe(1) O(3) C(21) -95.1(4) ? . . 2_555 2_555
O(3) Fe(1) O(5) C(23) 100.0(4) ? 2_555 . 2_555 2_555
O(5) Fe(1) O(3) C(21) -175.1(4) ? 2_555 . 2_555 2_555
O(4) Fe(1) O(4) C(22) -80.3(4) ? . . 2_555 2_555
O(4) Fe(1) O(4) C(22) -80.3(4) ? 2_555 . . .
O(4) Fe(1) O(5) C(23) 28.3(10) ? . . . .
O(5) Fe(1) O(4) C(22) 78.3(9) ? . . . .
O(4) Fe(1) O(5) C(23) -172.6(4) ? . . 2_555 2_555
O(5) Fe(1) O(4) C(22) 104.1(4) ? 2_555 . . .
O(4) Fe(1) O(5) C(23) -172.6(4) ? 2_555 . . .
O(5) Fe(1) O(4) C(22) 104.1(4) ? . . 2_555 2_555
O(4) Fe(1) O(5) C(23) 28.3(10) ? 2_555 . 2_555 2_555
O(5) Fe(1) O(4) C(22) 78.3(9) ? 2_555 . 2_555 2_555
O(5) Fe(1) O(5) C(23) 2.0(4) ? . . 2_555 2_555
O(5) Fe(1) O(5) C(23) 2.0(4) ? 2_555 . . .
C(14) S(2) C(15) S(5) 2.1(3) ? . . . .
C(14) S(2) C(15) C(16) -179.2(4) ? . . . .
C(15) S(2) C(14) S(13) 179.0(3) ? . . . .
C(15) S(2) C(14) C(13) -1.2(4) ? . . . .
C(16) S(3) C(17) S(14) 179.9(2) ? . . . .
C(16) S(3) C(17) C(18) -4.4(4) ? . . . .
C(17) S(3) C(16) S(4) 5.7(3) ? . . . .
C(17) S(3) C(16) C(15) -176.8(4) ? . . . .
C(16) S(4) C(18) S(15) 179.4(3) ? . . . .
C(16) S(4) C(18) C(17) 2.1(4) ? . . . .
C(18) S(4) C(16) S(3) -5.1(3) ? . . . .
C(18) S(4) C(16) C(15) 177.5(4) ? . . . .
C(13) S(5) C(15) S(2) -2.2(3) ? . . . .
C(13) S(5) C(15) C(16) 179.1(4) ? . . . .
C(15) S(5) C(13) S(12) -176.4(3) ? . . . .
C(15) S(5) C(13) C(14) 1.5(4) ? . . . .
C(4) S(6) C(5) S(9) 0.7(3) ? . . . .
C(4) S(6) C(5) C(6) -179.7(4) ? . . . .
C(5) S(6) C(4) S(17) -180.0(2) ? . . . .
C(5) S(6) C(4) C(3) 0.3(4) ? . . . .
C(6) S(7) C(8) S(16) 176.1(3) ? . . . .
C(6) S(7) C(8) C(7) -0.6(5) ? . . . .
C(8) S(7) C(6) S(10) 0.0(3) ? . . . .
C(8) S(7) C(6) C(5) -179.7(4) ? . . . .
C(1) S(8) C(3) S(9) -165.0(3) ? . . . .
C(1) S(8) C(3) C(4) 15.4(5) ? . . . .
C(3) S(8) C(1) C(2) -48.4(4) ? . . . .
C(3) S(9) C(5) S(6) -1.1(3) ? . . . .
C(3) S(9) C(5) C(6) 179.2(4) ? . . . .
C(5) S(9) C(3) S(8) -178.3(3) ? . . . .
C(5) S(9) C(3) C(4) 1.4(4) ? . . . .
C(6) S(10) C(7) S(11) -178.8(3) ? . . . .
C(6) S(10) C(7) C(8) -0.9(4) ? . . . .
C(7) S(10) C(6) S(7) 0.4(3) ? . . . .
C(7) S(10) C(6) C(5) -179.9(3) ? . . . .
C(7) S(11) C(9) C(10) 59.0(5) ? . . . .
C(9) S(11) C(7) S(10) 151.2(3) ? . . . .
C(9) S(11) C(7) C(8) -26.4(6) ? . . . .
C(11) S(12) C(13) S(5) -177.5(5) ? . . . .
C(11) S(12) C(13) C(14) 4.9(7) ? . . . .
C(13) S(12) C(11) C(12) -27.3(10) ? . . . .
C(12) S(13) C(14) S(2) -166.7(4) ? . . . .
C(12) S(13) C(14) C(13) 13.6(6) ? . . . .
C(14) S(13) C(12) C(11) -34.3(9) ? . . . .
C(17) S(14) C(19) C(20) 51.0(9) ? . . . .
C(19) S(14) C(17) S(3) 143.7(4) ? . . . .
C(19) S(14) C(17) C(18) -31.6(6) ? . . . .
C(18) S(15) C(20) C(19) 0.8(9) ? . . . .
C(20) S(15) C(18) S(4) -157.5(4) ? . . . .
C(20) S(15) C(18) C(17) 19.5(6) ? . . . .
C(8) S(16) C(10) C(9) 36.0(6) ? . . . .
C(10) S(16) C(8) S(7) -179.3(3) ? . . . .
C(10) S(16) C(8) C(7) -3.1(6) ? . . . .
C(2) S(17) C(4) S(6) -167.7(3) ? . . . .
C(2) S(17) C(4) C(3) 12.0(5) ? . . . .
C(4) S(17) C(2) C(1) -44.8(5) ? . . . .
Fe(1) O(3) C(21) O(1) -172.3(5) ? . . . .
Fe(1) O(3) C(21) C(22) 7.4(6) ? . . . .
Fe(1) O(4) C(22) O(2) 178.5(5) ? . . . .
Fe(1) O(4) C(22) C(21) -2.6(6) ? . . . .
Fe(1) O(5) C(23) O(6) 175.1(5) ? . . . .
Fe(1) O(5) C(23) C(23) -4.9(6) ? . . . 2_555
C(26) N(2) C(26) C(25) 1.1(11) ? . . 2_655 2_655
C(26) N(2) C(26) C(25) 1.1(11) ? 2_655 . . .
C(27) N(2) C(26) C(25) -178.9(7) ? . . . .
C(28) N(2) C(26) C(25) -178.9(7) ? . . . .
C(27) N(2) C(26) C(25) -178.9(7) ? . . 2_655 2_655
C(28) N(2) C(26) C(25) -178.9(7) ? . . 2_655 2_655
S(8) C(1) C(2) S(17) 68.5(5) ? . . . .
S(8) C(3) C(4) S(6) 178.4(3) ? . . . .
S(8) C(3) C(4) S(17) -1.2(8) ? . . . .
S(9) C(3) C(4) S(6) -1.2(5) ? . . . .
S(9) C(3) C(4) S(17) 179.2(3) ? . . . .
S(6) C(5) C(6) S(7) 0.4(6) ? . . . .
S(6) C(5) C(6) S(10) -179.3(3) ? . . . .
S(9) C(5) C(6) S(7) -180.0(3) ? . . . .
S(9) C(5) C(6) S(10) 0.3(5) ? . . . .
S(10) C(7) C(8) S(7) 1.0(6) ? . . . .
S(10) C(7) C(8) S(16) -175.1(3) ? . . . .
S(11) C(7) C(8) S(7) 178.7(3) ? . . . .
S(11) C(7) C(8) S(16) 2.6(8) ? . . . .
S(11) C(9) C(10) S(16) -69.5(6) ? . . . .
S(12) C(11) C(12) S(13) 46.2(13) ? . . . .
S(5) C(13) C(14) S(2) -0.2(5) ? . . . .
S(5) C(13) C(14) S(13) 179.6(3) ? . . . .
S(12) C(13) C(14) S(2) 177.4(3) ? . . . .
S(12) C(13) C(14) S(13) -2.9(8) ? . . . .
S(2) C(15) C(16) S(3) -178.5(3) ? . . . .
S(2) C(15) C(16) S(4) -1.2(7) ? . . . .
S(5) C(15) C(16) S(3) 0.1(5) ? . . . .
S(5) C(15) C(16) S(4) 177.4(3) ? . . . .
S(3) C(17) C(18) S(4) 1.6(6) ? . . . .
S(3) C(17) C(18) S(15) -175.4(3) ? . . . .
S(14) C(17) C(18) S(4) 176.9(3) ? . . . .
S(14) C(17) C(18) S(15) -0.1(6) ? . . . .
S(14) C(19) C(20) S(15) -38.5(12) ? . . . .
O(1) C(21) C(22) O(2) -4.5(9) ? . . . .
O(1) C(21) C(22) O(4) 176.5(5) ? . . . .
O(3) C(21) C(22) O(2) 175.7(5) ? . . . .
O(3) C(21) C(22) O(4) -3.2(7) ? . . . .
O(5) C(23) C(23) O(5) 6.5(7) ? . . 2_555 2_555
O(5) C(23) C(23) O(6) -173.5(5) ? . . 2_555 2_555
O(6) C(23) C(23) O(5) -173.5(5) ? . . 2_555 2_555
O(6) C(23) C(23) O(6) 6.5(9) ? . . 2_555 2_555
C(25) C(24) C(25) C(26) 1.2(14) ? . . 2_655 2_655
C(25) C(24) C(25) C(26) 1.2(14) ? 2_655 . . .
C(24) C(25) C(26) N(2) -2.3(14) ? . . . .
C(24) C(25) C(26) C(27) -2.4(15) ? . . . .
C(25) C(26) C(27) N(2) 1.2(7) ? . . . .
C(25) C(26) C(27) C(28) -178.8(7) ? . . . .
C(25) C(26) C(27) C(26) 1.2(10) ? . . . 2_655

loop_
_cod_changelog_entry_id
_cod_changelog_entry_author
_cod_changelog_entry_date
_cod_changelog_entry_text
1 'Vaitkus, Antanas' 2022-05-06T17:55:00+03:00 'Updated bibliographic information.'
